data_2019340
loop_
_publ_author_name
'Belam, W.'
'Driss, A.'
'Jouini, T.'

_publ_contact_author
;
 Prof. T. Jouini
 D\'epartement de Chimie
 Facult\'e des Sciences
 Campus Universitaire
 1060 Tunis Tunisia
;
_publ_section_title
;
 NaInAs2O7
;
_journal_issue 1
_journal_name_full 'Acta Crystallographica Section C Crystal Structure Communications'
_journal_page_first 5
_journal_paper_doi 10.1107/S0108270196009900
_journal_volume 53
_journal_year 1997
_chemical_formula_moiety 'Na In As2 O7'
_chemical_formula_structural 'Na In As2 O7'
_chemical_formula_sum 'As4 In2 Na2 O14'
_chemical_formula_weight 799.30
_chemical_name_systematic
;
    Sodium Indium Diarsenate
;
_space_group_IT_number 15
_symmetry_cell_setting monoclinic
_symmetry_space_group_name_Hall '-C 2yc'
_symmetry_space_group_name_H-M 'C 1 2/c 1'
_audit_creation_method SHELXL
_cell_angle_alpha 90.00
_cell_angle_beta 109.93(3)
_cell_angle_gamma 90.00
_cell_formula_units_Z 4
_cell_length_a 10.241(4)
_cell_length_b 8.649(3)
_cell_length_c 13.848(5)
_cell_measurement_reflns_used 25
_cell_measurement_temperature 293(2)
_cell_measurement_theta_max 16
_cell_measurement_theta_min 12
_cell_volume 1153.1(8)
_computing_cell_refinement 'CAD4 Express'
_computing_data_collection 'CAD4 Express (Duisenberg 1992; Macicek & Yordanov 1992)'
_computing_data_reduction 'MolEN (Fair, 1990)'
_computing_molecular_graphics 'ORTEP (Johnson, 1990)'
_computing_publication_material SHELXL93
_computing_structure_refinement 'SHELXL93 (Sheldrick, 1993)'
_computing_structure_solution 'SHELXS86 (Sheldrick, 1990)'
_diffrn_ambient_temperature 293(2)
_diffrn_measurement_device 'CAD4 diffractometer'
_diffrn_measurement_method \w
_diffrn_radiation_monochromator graphite
_diffrn_radiation_source 'fine-focus sealed tube'
_diffrn_radiation_type MoK\a
_diffrn_radiation_wavelength 0.71069
_diffrn_reflns_av_R_equivalents 0.0155
_diffrn_reflns_av_sigmaI/netI 0.0344
_diffrn_reflns_limit_h_max 12
_diffrn_reflns_limit_h_min 0
_diffrn_reflns_limit_k_max 10
_diffrn_reflns_limit_k_min 0
_diffrn_reflns_limit_l_max 15
_diffrn_reflns_limit_l_min -16
_diffrn_reflns_number 1075
_diffrn_reflns_theta_max 24.93
_diffrn_reflns_theta_min 3.13
_diffrn_standards_decay_% 0.15
_diffrn_standards_interval_time 120
_diffrn_standards_number 1
_exptl_absorpt_coefficient_mu 15.549
_exptl_absorpt_correction_T_max 0.57
_exptl_absorpt_correction_T_min 0.47
_exptl_absorpt_correction_type 'empirique via \y scans (North, Phillips & Mathews 1968)'
_exptl_crystal_colour incolore
_exptl_crystal_density_diffrn 4.604
_exptl_crystal_density_meas ?
_exptl_crystal_description rhombo\'edrique
_exptl_crystal_F_000 1456
_exptl_crystal_size_max 0.072
_exptl_crystal_size_mid 0.072
_exptl_crystal_size_min 0.036
_refine_diff_density_max 1.176
_refine_diff_density_min -1.673
_refine_ls_extinction_coef 0.00016(9)
_refine_ls_extinction_method SHELXL
_refine_ls_goodness_of_fit_all 1.123
_refine_ls_goodness_of_fit_obs 1.203
_refine_ls_hydrogen_treatment none
_refine_ls_matrix_type full
_refine_ls_number_parameters 66
_refine_ls_number_reflns 1007
_refine_ls_number_restraints 0
_refine_ls_restrained_S_all 1.123
_refine_ls_restrained_S_obs 1.203
_refine_ls_R_factor_all 0.0540
_refine_ls_R_factor_obs 0.0377
_refine_ls_shift/esd_max 0.521
_refine_ls_shift/esd_mean 0.104
_refine_ls_structure_factor_coef Fsqd
_refine_ls_weighting_details 'w = 1/[\s^2^(F~o~^2^)+(0.0344P)^2^+83.5232P] where P=(F~o~^2^+2Fc^2^)/3'
_refine_ls_weighting_scheme calc
_refine_ls_wR_factor_all 0.1011
_refine_ls_wR_factor_obs 0.0944
_reflns_number_observed 779
_reflns_number_total 1007
_reflns_observed_criterion >2sigma(I)
_cod_data_source_file du1163sup1.cif
_cod_data_source_block bel1
_cod_depositor_comments
;
The following automatic conversions were performed:

'_geom_angle_publ_flag' value 'N' changed to 'n' according to
/home/saulius/struct/CIF-dictionaries/cif_core.dic dictionary named
'cif_core.dic' version 2.4.2 from 2011-04-26 (2 times).

Automatic conversion script
Id: cif_fix_values 1891 2012-01-12 08:04:46Z andrius 

The following automatic conversions were performed:

'_exptl_crystal_density_meas' value 'non mesur\'ee' was changed to
'?' - the value is perceived as not measured.

Automatic conversion script
Id: cif_fix_values 3008 2015-01-20 13:52:24Z robertas 

The following automatic conversions were performed:

'_refine_ls_weighting_scheme' value 'calc w =
1/[\s^2^(F~o~^2^)+(0.0344P)^2^+83.5232P] where P=(F~o~^2^+2Fc^2^)/3'
was changed to 'calc'. New tag '_refine_ls_weighting_details' was
created. The value of the new tag was set to 'w =
1/[\s^2^(F~o~^2^)+(0.0344P)^2^+83.5232P] where P=(F~o~^2^+2Fc^2^)/3'.

Automatic conversion script
Id: cif_fix_values 3143 2015-03-26 13:38:13Z robertas 
;
_cod_original_cell_volume 1153.2(7)
_cod_original_sg_symbol_H-M 'C 2/c'
_cod_database_code 2019340

loop_
_symmetry_equiv_pos_as_xyz
'x, y, z'
'-x, y, -z+1/2'
'x+1/2, y+1/2, z'
'-x+1/2, y+1/2, -z+1/2'
'-x, -y, -z'
'x, -y, z-1/2'
'-x+1/2, -y+1/2, -z'
'x+1/2, -y+1/2, z-1/2'

loop_
_atom_site_aniso_label
_atom_site_aniso_U_11
_atom_site_aniso_U_22
_atom_site_aniso_U_33
_atom_site_aniso_U_12
_atom_site_aniso_U_13
_atom_site_aniso_U_23
As1 0.0025(6) 0.0044(6) 0.0066(6) 0.0002(4) 0.0010(4) -0.0006(5)
As2 0.0035(6) 0.0074(6) 0.0054(6) -0.0010(5) 0.0015(4) -0.0003(5)
In 0.0124(5) 0.0133(5) 0.0130(5) -0.0003(4) 0.0044(4) 0.0010(4)
Na 0.011(2) 0.010(3) 0.038(3) 0.000(2) 0.001(2) -0.004(2)

loop_
_atom_site_label
_atom_site_fract_x
_atom_site_fract_y
_atom_site_fract_z
_atom_site_U_iso_or_equiv
_atom_site_thermal_displace_type
_atom_site_calc_flag
_atom_site_occupancy
_atom_site_type_symbol
As1 0.33190(11) 0.57944(13) 0.13403(9) 0.0046(3) Uani d 1 As
As2 0.12312(11) 0.45795(14) -0.07648(9) 0.0054(3) Uani d 1 As
In 0.13978(9) 0.26712(11) 0.14112(7) 0.0129(3) Uani d 1 In
Na 0.0961(5) 0.8598(6) 0.1182(4) 0.0217(12) Uani d 1 Na
O1 0.3028(8) 0.7289(10) 0.1989(6) 0.009(2) Uiso d 1 O
O2 0.3231(8) 0.4038(10) 0.1807(6) 0.009(2) Uiso d 1 O
O3 0.4787(8) 0.5978(9) 0.1073(6) 0.009(2) Uiso d 1 O
O4 0.1949(8) 0.5999(9) 0.0178(6) 0.007(2) Uiso d 1 O
O5 0.0232(8) 0.4628(10) 0.1496(6) 0.011(2) Uiso d 1 O
O6 0.2414(8) 0.4297(9) -0.1319(6) 0.008(2) Uiso d 1 O
O7 0.0921(8) 0.3002(10) -0.0188(6) 0.011(2) Uiso d 1 O

loop_
_atom_type_symbol
_atom_type_description
_atom_type_scat_dispersion_real
_atom_type_scat_dispersion_imag
_atom_type_scat_source
O O 0.0106 0.0060 'International Tables Vol C Tables 4.2.6.8 and 6.1.1.4'
Na Na 0.0362 0.0249 'International Tables Vol C Tables 4.2.6.8 and 6.1.1.4'
As As 0.0499 2.0058 'International Tables Vol C Tables 4.2.6.8 and 6.1.1.4'
In In -0.7276 1.3100 'International Tables Vol C Tables 4.2.6.8 and 6.1.1.4'

loop_
_geom_angle_atom_site_label_1
_geom_angle_atom_site_label_2
_geom_angle_atom_site_label_3
_geom_angle_site_symmetry_1
_geom_angle_site_symmetry_3
_geom_angle
_geom_angle_publ_flag
O1 As1 O2 . . 117.2(4) y
O1 As1 O3 . . 112.8(4) y
O2 As1 O3 . . 110.1(4) y
O1 As1 O4 . . 100.6(4) y
O2 As1 O4 . . 108.5(4) y
O3 As1 O4 . . 106.6(4) y
O1 As1 Na . 3_545 140.4(3) n
O2 As1 Na . 3_545 70.3(3) n
O3 As1 Na . 3_545 40.4(3) n
O4 As1 Na . 3_545 114.0(3) n
O1 As1 Na . . 38.6(3) n
O2 As1 Na . . 123.2(3) n
O3 As1 Na . . 126.4(3) n
O4 As1 Na . . 62.3(3) n
Na As1 Na 3_545 . 166.4(2) n
O5 As2 O6 5_565 . 115.6(4) y
O5 As2 O7 5_565 . 110.7(4) y
O6 As2 O7 . . 113.0(4) y
O5 As2 O4 5_565 . 103.2(4) y
O6 As2 O4 . . 105.0(4) y
O7 As2 O4 . . 108.4(4) y
O5 As2 Na 5_565 5_565 79.9(3) n
O6 As2 Na . 5_565 109.8(3) n
O7 As2 Na . 5_565 38.1(3) n
O4 As2 Na . 5_565 139.4(3) n
O5 As2 Na 5_565 7_565 109.8(3) n
O6 As2 Na . 7_565 38.6(3) n
O7 As2 Na . 7_565 138.7(3) n
O4 As2 Na . 7_565 69.4(3) n
Na As2 Na 5_565 7_565 148.4(2) n
O5 In O1 . 4_545 91.6(3) y
O5 In O7 . . 91.0(3) y
O1 In O7 4_545 . 177.0(3) n
O5 In O6 . 7 179.5(3) n
O1 In O6 4_545 7 88.7(3) y
O7 In O6 . 7 88.7(3) y
O5 In O2 . . 90.4(3) y
O1 In O2 4_545 . 84.9(3) n
O7 In O2 . . 93.6(3) y
O6 In O2 7 . 89.3(3) y
O5 In O3 . 3_445 98.9(3) n
O1 In O3 4_545 3_445 92.4(3) y
O7 In O3 . 3_445 88.7(3) y
O6 In O3 7 3_445 81.5(3) n
O2 In O3 . 3_445 170.5(3) n
O5 In Na . 1_545 138.5(2) n
O1 In Na 4_545 1_545 85.4(2) n
O7 In Na . 1_545 93.6(2) n
O6 In Na 7 1_545 41.9(2) n
O2 In Na . 1_545 130.4(2) n
O3 In Na 3_445 1_545 40.2(2) n
O5 In Na . 4_545 91.8(2) n
O1 In Na 4_545 4_545 37.9(2) n
O7 In Na . 4_545 140.5(2) n
O6 In Na 7 4_545 88.2(2) n
O2 In Na . 4_545 47.0(2) n
O3 In Na 3_445 4_545 129.6(2) n
Na In Na 1_545 4_545 109.64(12) n
O5 In Na . 5_565 95.6(2) n
O1 In Na 4_545 5_565 144.8(2) n
O7 In Na . 5_565 36.2(2) n
O6 In Na 7 5_565 84.4(2) n
O2 In Na . 5_565 129.4(2) n
O3 In Na 3_445 5_565 52.5(2) n
Na In Na 1_545 5_565 66.62(14) n
Na In Na 4_545 5_565 171.93(15) n
O1 Na O3 . 3_455 144.7(4) n
O1 Na O7 . 5_565 114.7(4) n
O3 Na O7 3_455 5_565 100.1(3) n
O1 Na O6 . 7_565 80.8(3) n
O3 Na O6 3_455 7_565 70.9(3) n
O7 Na O6 5_565 7_565 151.0(4) n
O1 Na O2 . 4 70.0(3) n
O3 Na O2 3_455 4 85.0(3) n
O7 Na O2 5_565 4 126.2(4) n
O6 Na O2 7_565 4 81.4(3) n
O1 Na O3 . 7_565 115.6(3) n
O3 Na O3 3_455 7_565 83.2(3) n
O7 Na O3 5_565 7_565 66.3(3) n
O6 Na O3 7_565 7_565 85.1(3) n
O2 Na O3 4 7_565 164.3(3) n
O1 Na O4 . . 57.4(3) n
O3 Na O4 3_455 . 150.4(3) n
O7 Na O4 5_565 . 68.4(3) n
O6 Na O4 7_565 . 105.5(3) n
O2 Na O4 4 . 124.2(3) n
O3 Na O4 7_565 . 67.1(2) n
O1 Na As1 . 3_455 149.6(3) n
O3 Na As1 3_455 3_455 27.3(2) n
O7 Na As1 5_565 3_455 81.7(2) n
O6 Na As1 7_565 3_455 96.7(2) n
O2 Na As1 4 3_455 79.7(2) n
O3 Na As1 7_565 3_455 94.2(2) n
O4 Na As1 . 3_455 149.1(2) n
O1 Na As1 . . 26.5(2) n
O3 Na As1 3_455 . 165.3(3) n
O7 Na As1 5_565 . 92.3(3) n
O6 Na As1 7_565 . 94.4(2) n
O2 Na As1 4 . 94.3(2) n
O3 Na As1 7_565 . 94.5(2) n
O4 Na As1 . . 31.1(2) n
As1 Na As1 3_455 . 166.4(2) n
O1 Na As2 . 5_565 97.2(3) n
O3 Na As2 3_455 5_565 113.1(3) n
O7 Na As2 5_565 5_565 25.4(2) n
O6 Na As2 7_565 5_565 173.4(3) n
O2 Na As2 4 5_565 104.0(2) n
O3 Na As2 7_565 5_565 90.1(2) n
O4 Na As2 . 5_565 68.3(2) n
As1 Na As2 3_455 5_565 88.23(12) n
As1 Na As2 . 5_565 81.36(12) n
O1 Na As2 . 7_565 68.5(2) n
O3 Na As2 3_455 7_565 91.5(3) n
O7 Na As2 5_565 7_565 135.5(3) n
O6 Na As2 7_565 7_565 25.2(2) n
O2 Na As2 4 7_565 97.4(2) n
O3 Na As2 7_565 7_565 72.7(2) n
O4 Na As2 . 7_565 80.5(2) n
As1 Na As2 3_455 7_565 118.7(2) n
As1 Na As2 . 7_565 73.99(11) n
As2 Na As2 5_565 7_565 148.4(2) n
O1 Na In . 1_565 112.0(3) n
O3 Na In 3_455 1_565 35.7(2) n
O7 Na In 5_565 1_565 132.7(3) n
O6 Na In 7_565 1_565 35.7(2) n
O2 Na In 4 1_565 77.2(2) n
O3 Na In 7_565 1_565 87.2(2) n
O4 Na In . 1_565 137.2(2) n
As1 Na In 3_455 1_565 60.99(9) n
As1 Na In . 1_565 129.9(2) n
As2 Na In 5_565 1_565 148.8(2) n
As2 Na In 7_565 1_565 58.79(9) n
As1 O1 In . 4 130.7(5) n
As1 O1 Na . . 114.9(4) n
In O1 Na 4 . 108.1(4) n
As1 O2 In . . 124.5(4) n
As1 O2 Na . 4_545 120.0(4) n
In O2 Na . 4_545 97.1(3) n
As1 O3 In . 3 134.5(5) n
As1 O3 Na . 3_545 112.3(4) n
In O3 Na 3 3_545 104.2(3) n
As1 O3 Na . 7_565 108.4(4) n
In O3 Na 3 7_565 92.8(3) n
Na O3 Na 3_545 7_565 96.8(3) n
As1 O4 As2 . . 127.9(5) y
As1 O4 Na . . 86.6(3) n
As2 O4 Na . . 138.2(4) n
As2 O5 In 5_565 . 135.9(5) n
As2 O6 In . 7 132.1(5) n
As2 O6 Na . 7_565 116.3(4) n
In O6 Na 7 7_565 102.4(3) n
As2 O7 In . . 126.7(4) n
As2 O7 Na . 5_565 116.5(4) n
In O7 Na . 5_565 112.2(4) n

loop_
_geom_bond_atom_site_label_1
_geom_bond_atom_site_label_2
_geom_bond_site_symmetry_2
_geom_bond_distance
_geom_bond_publ_flag
As1 O1 . 1.659(8) y
As1 O2 . 1.665(8) y
As1 O3 . 1.674(8) y
As1 O4 . 1.747(8) y
As1 Na 3_545 3.374(5) n
As1 Na . 3.376(5) n
As2 O5 5_565 1.645(8) y
As2 O6 . 1.659(8) y
As2 O7 . 1.666(8) y
As2 O4 . 1.760(8) y
As2 Na 5_565 3.471(5) n
As2 Na 7_565 3.496(6) n
In O5 . 2.097(8) y
In O1 4_545 2.115(8) y
In O7 . 2.118(8) y
In O6 7 2.121(8) y
In O2 . 2.126(8) y
In O3 3_445 2.135(8) y
In Na 1_545 3.552(6) n
In Na 4_545 3.594(6) n
In Na 5_565 3.745(6) n
Na O1 . 2.323(9) y
Na O3 3_455 2.362(10) y
Na O7 5_565 2.391(10) y
Na O6 7_565 2.430(10) y
Na O2 4 2.648(10) y
Na O3 7_565 2.974(10) y
Na O4 . 2.996(10) y
Na As1 3_455 3.374(5) n
Na As2 5_565 3.471(5) n
Na As2 7_565 3.496(6) n
Na In 1_565 3.552(6) n
O1 In 4 2.115(8) n
O2 Na 4_545 2.648(10) n
O3 In 3 2.135(8) n
O3 Na 3_545 2.362(10) n
O3 Na 7_565 2.974(10) n
O5 As2 5_565 1.645(8) n
O6 In 7 2.121(8) n
O6 Na 7_565 2.430(9) n
O7 Na 5_565 2.391(10) n

loop_
_geom_torsion_atom_site_label_1
_geom_torsion_atom_site_label_2
_geom_torsion_atom_site_label_3
_geom_torsion_atom_site_label_4
_geom_torsion
_geom_torsion_publ_flag
O2 As1 As2 O7 11.8(4) y
O3 As1 As2 O6 8.5(4) y
